data_4116300
loop_
_publ_author_name
'Xinjian Lei'
'Maoyu Shang'
'Thomas P. Fehlner'

_publ_section_title
;
 Chemistry of Dimetallaboranes Derived from the Reaction of [Cp*MCl2]2
 with Monoboranes (M = Ru, Rh; Cp* = \h5-C5Me5)
;
_journal_name_full 'Journal of the American Chemical Society'
_journal_page_first 1275
_journal_page_last 1287
_journal_paper_doi 10.1021/ja982954j
_journal_volume 121
_journal_year 1999
_chemical_formula_sum 'C20 H38 B4 Ru2'
_chemical_formula_weight 523.88
_chemical_name_systematic
;

2,3-{Cp*Ru}2B4H8

;
_space_group_IT_number 2
_symmetry_cell_setting triclinic
_symmetry_space_group_name_Hall '-P 1'
_symmetry_space_group_name_H-M 'P -1'
_atom_sites_solution_hydrogens mixed
_atom_sites_solution_primary direct
_atom_sites_solution_secondary difmap
_audit_creation_method SHELXL
_cell_angle_alpha 105.446(12)
_cell_angle_beta 103.633(14)
_cell_angle_gamma 90.769(13)
_cell_formula_units_Z 2
_cell_length_a 8.7431(15)
_cell_length_b 8.9010(15)
_cell_length_c 16.019(3)
_cell_measurement_reflns_used 25
_cell_measurement_temperature 293(2)
_cell_measurement_theta_max 16
_cell_measurement_theta_min 15
_cell_volume 1163.9(4)
_computing_cell_refinement 'CAD4-Argus (Enraf-Nonius, 1996)'
_computing_data_collection 'CAD4-Argus (Enraf-Nonius, 1996)'
_computing_data_reduction
;

Chi90s (Boyle, 1996)

Xcad4 (Harms, 1996)

SHELXTL-V5 (Siemens, 1994)

;
_computing_molecular_graphics
;

ORTEP-III (Farrugia, Burnett & Johnson 1996 )

;
_computing_publication_material 'SHELXTL-V5 (Siemens, 1994)'
_computing_structure_refinement 'SHELXL-93 (Sheldrick, 1993)'
_computing_structure_solution 'SHELXS-86 (Sheldrick, 1990)'
_diffrn_ambient_temperature 293(2)
_diffrn_measurement_device 'Enraf Nonius CAD4'
_diffrn_measurement_method Omega-theta-scans
_diffrn_radiation_monochromator graphite
_diffrn_radiation_source 'fine-focus sealed tube'
_diffrn_radiation_type MoK\a
_diffrn_radiation_wavelength 0.71073
_diffrn_reflns_av_R_equivalents 0.0127
_diffrn_reflns_av_sigmaI/netI 0.0201
_diffrn_reflns_limit_h_max 10
_diffrn_reflns_limit_h_min -10
_diffrn_reflns_limit_k_max 0
_diffrn_reflns_limit_k_min -10
_diffrn_reflns_limit_l_max 19
_diffrn_reflns_limit_l_min -18
_diffrn_reflns_number 4385
_diffrn_reflns_theta_max 24.98
_diffrn_reflns_theta_min 2.38
_diffrn_standards_decay_% 0
_diffrn_standards_interval_count 200
_diffrn_standards_interval_time 120
_diffrn_standards_number 3
_exptl_absorpt_coefficient_mu 1.299
_exptl_absorpt_correction_T_max 1.0000
_exptl_absorpt_correction_T_min 0.8003
_exptl_absorpt_correction_type empirical
_exptl_crystal_colour Red-orange
_exptl_crystal_density_diffrn 1.495
_exptl_crystal_description block-like
_exptl_crystal_F_000 532
_exptl_crystal_size_max 0.25
_exptl_crystal_size_mid 0.22
_exptl_crystal_size_min 0.12
_refine_diff_density_max 1.105
_refine_diff_density_min -0.591
_refine_diff_density_rms 0.081
_refine_ls_extinction_method none
_refine_ls_goodness_of_fit_all 1.125
_refine_ls_goodness_of_fit_obs 1.164
_refine_ls_hydrogen_treatment mixed
_refine_ls_matrix_type full
_refine_ls_number_parameters 267
_refine_ls_number_reflns 4093
_refine_ls_number_restraints 12
_refine_ls_restrained_S_all 1.144
_refine_ls_restrained_S_obs 1.163
_refine_ls_R_factor_all 0.0349
_refine_ls_R_factor_obs 0.0321
_refine_ls_shift/esd_max 0.001
_refine_ls_shift/esd_mean 0.000
_refine_ls_structure_factor_coef Fsqd
_refine_ls_weighting_details 'w=1/[\s^2^(Fo^2^)+(0.0324P)^2^+2.5705P] where P=(Fo^2^+2Fc^2^)/3'
_refine_ls_weighting_scheme calc
_refine_ls_wR_factor_all 0.0864
_refine_ls_wR_factor_obs 0.0836
_reflns_number_observed 3735
_reflns_number_total 4095
_reflns_observed_criterion >2sigma(I)
_cod_data_source_file ja982954j_4.cif
_cod_data_source_block fe9810,compound6
_cod_depositor_comments
;
The following automatic conversions were performed:

'_refine_ls_weighting_scheme' value 'calc
w=1/[\s^2^(Fo^2^)+(0.0324P)^2^+2.5705P] where P=(Fo^2^+2Fc^2^)/3' was
changed to 'calc'. New tag '_refine_ls_weighting_details' was
created. The value of the new tag was set to
'w=1/[\s^2^(Fo^2^)+(0.0324P)^2^+2.5705P] where P=(Fo^2^+2Fc^2^)/3'.

Automatic conversion script
Id: cif_fix_values 3143 2015-03-26 13:38:13Z robertas 
;
_cod_original_cell_volume 1163.9(3)
_cod_database_code 4116300

loop_
_symmetry_equiv_pos_as_xyz
'x, y, z'
'-x, -y, -z'

loop_
_atom_site_aniso_label
_atom_site_aniso_U_11
_atom_site_aniso_U_22
_atom_site_aniso_U_33
_atom_site_aniso_U_23
_atom_site_aniso_U_13
_atom_site_aniso_U_12
Ru1 0.0358(2) 0.0331(2) 0.0283(2) 0.00269(13) 0.00811(13) 0.00254(13)
Ru2 0.0354(2) 0.0333(2) 0.0274(2) 0.00230(13) 0.00843(13) 0.00007(13)
B1 0.056(3) 0.036(3) 0.036(3) 0.011(2) 0.014(2) 0.003(2)
B2 0.053(3) 0.049(3) 0.043(3) 0.006(2) 0.020(2) -0.009(2)
B3 0.051(3) 0.042(3) 0.044(3) 0.003(2) 0.014(2) -0.009(2)
B4 0.043(3) 0.036(2) 0.035(2) 0.008(2) 0.006(2) 0.007(2)
C1 0.051(3) 0.046(3) 0.029(2) -0.002(2) 0.003(2) 0.006(2)
C2 0.044(2) 0.033(2) 0.047(3) -0.009(2) 0.011(2) -0.004(2)
C3 0.074(3) 0.029(2) 0.046(3) -0.002(2) 0.022(2) 0.001(2)
C4 0.060(3) 0.041(2) 0.035(2) -0.003(2) 0.008(2) 0.012(2)
C5 0.049(2) 0.051(3) 0.032(2) -0.006(2) 0.012(2) 0.005(2)
C7 0.047(3) 0.063(3) 0.083(4) -0.021(3) 0.010(3) -0.013(3)
C8 0.131(6) 0.044(3) 0.083(4) 0.015(3) 0.054(4) -0.003(3)
C9 0.093(4) 0.068(4) 0.053(3) 0.002(3) -0.002(3) 0.036(3)
C10 0.063(3) 0.087(4) 0.060(3) -0.004(3) 0.030(3) 0.006(3)
C11 0.051(3) 0.040(2) 0.041(2) -0.002(2) 0.021(2) 0.002(2)
C12 0.050(3) 0.055(3) 0.031(2) 0.003(2) 0.016(2) 0.000(2)
C13 0.050(3) 0.049(3) 0.041(2) 0.010(2) 0.023(2) 0.005(2)
C14 0.045(2) 0.046(2) 0.039(2) 0.001(2) 0.021(2) 0.000(2)
C15 0.046(2) 0.047(3) 0.040(2) 0.001(2) 0.018(2) 0.008(2)
C16 0.080(4) 0.041(3) 0.066(3) -0.006(2) 0.026(3) -0.004(3)
C17 0.065(3) 0.093(4) 0.035(3) 0.008(3) 0.006(2) 0.002(3)
C18 0.083(4) 0.059(3) 0.068(4) 0.026(3) 0.041(3) 0.011(3)
C19 0.051(3) 0.065(3) 0.065(3) -0.003(3) 0.021(3) -0.017(2)
C20 0.052(3) 0.066(3) 0.065(3) 0.019(3) 0.017(2) 0.014(2)

loop_
_atom_site_label
_atom_site_type_symbol
_atom_site_fract_x
_atom_site_fract_y
_atom_site_fract_z
_atom_site_U_iso_or_equiv
_atom_site_thermal_displace_type
_atom_site_occupancy
_atom_site_calc_flag
_atom_site_refinement_flags
Ru1 Ru 0.33411(4) 0.88436(4) 0.68543(2) 0.03355(11) Uani 1 d D
H5 H 0.3383(46) 0.9202(39) 0.8005(20) 0.034(11) Uiso 1 d D
Ru2 Ru 0.26119(4) 1.10412(4) 0.83377(2) 0.03317(11) Uani 1 d D
B1 B 0.3160(6) 1.1421(6) 0.7106(3) 0.0422(11) Uani 1 d D
H1 H 0.2554(51) 1.2094(51) 0.6626(28) 0.050(13) Uiso 1 d D
H6 H 0.5290(45) 0.9391(45) 0.7295(30) 0.047(13) Uiso 1 d D
B2 B 0.5043(7) 1.0876(7) 0.7121(4) 0.0480(12) Uani 1 d D
H2 H 0.5764(50) 1.1104(54) 0.6681(28) 0.051(13) Uiso 1 d D
H7 H 0.5793(62) 1.1619(50) 0.7888(26) 0.069(16) Uiso 1 d D
B3 B 0.4574(7) 1.2306(6) 0.8067(4) 0.0468(12) Uani 1 d D
H3 H 0.4957(52) 1.3571(40) 0.8305(30) 0.048(13) Uiso 1 d D
H8 H 0.4587(41) 1.1502(45) 0.8699(24) 0.031(10) Uiso 1 d D
B4 B 0.1514(6) 1.0203(6) 0.7007(3) 0.0389(10) Uani 1 d D
H4 H 0.0283(41) 1.0183(52) 0.6577(28) 0.046(12) Uiso 1 d D
C1 C 0.2449(6) 0.7565(5) 0.5426(3) 0.0460(11) Uani 1 d .
C2 C 0.1490(5) 0.7036(5) 0.5922(3) 0.0457(11) Uani 1 d .
C3 C 0.2463(6) 0.6341(5) 0.6539(3) 0.0508(12) Uani 1 d .
C4 C 0.4009(6) 0.6423(5) 0.6434(3) 0.0486(11) Uani 1 d .
C5 C 0.4013(5) 0.7193(6) 0.5751(3) 0.0470(11) Uani 1 d .
C6 C 0.1873(7) 0.8258(7) 0.4670(4) 0.074(2) Uiso 1 d .
H6A H 0.1010(7) 0.8875(7) 0.4777(4) 0.110 Uiso 1 calc R
H6B H 0.1522(7) 0.7436(7) 0.4124(4) 0.110 Uiso 1 calc R
H6C H 0.2715(7) 0.8910(7) 0.4623(4) 0.110 Uiso 1 calc R
C7 C -0.0283(6) 0.6996(7) 0.5705(4) 0.074(2) Uani 1 d .
H7A H -0.0726(6) 0.5973(7) 0.5339(4) 0.110 Uiso 1 calc R
H7B H -0.0629(6) 0.7756(7) 0.5389(4) 0.110 Uiso 1 calc R
H7C H -0.0627(6) 0.7233(7) 0.6249(4) 0.110 Uiso 1 calc R
C8 C 0.1880(9) 0.5564(7) 0.7140(4) 0.082(2) Uani 1 d .
H8A H 0.1562(9) 0.4484(7) 0.6830(4) 0.123 Uiso 1 calc R
H8B H 0.0995(9) 0.6074(7) 0.7309(4) 0.123 Uiso 1 calc R
H8C H 0.2710(9) 0.5635(7) 0.7665(4) 0.123 Uiso 1 calc R
C9 C 0.5411(8) 0.5732(7) 0.6896(4) 0.077(2) Uani 1 d .
H9A H 0.6360(8) 0.6346(7) 0.6953(4) 0.116 Uiso 1 calc R
H9B H 0.5459(8) 0.4679(7) 0.6551(4) 0.116 Uiso 1 calc R
H9C H 0.5309(8) 0.5729(7) 0.7480(4) 0.116 Uiso 1 calc R
C10 C 0.5415(7) 0.7462(8) 0.5399(4) 0.072(2) Uani 1 d .
H10A H 0.5674(7) 0.6481(8) 0.5058(4) 0.108 Uiso 1 calc R
H10B H 0.6301(7) 0.7927(8) 0.5890(4) 0.108 Uiso 1 calc R
H10C H 0.5163(7) 0.8149(8) 0.5023(4) 0.108 Uiso 1 calc R
C11 C 0.1812(5) 1.2862(5) 0.9327(3) 0.0447(10) Uani 1 d .
C12 C 0.2473(5) 1.1710(6) 0.9750(3) 0.0461(10) Uani 1 d .
C13 C 0.1569(5) 1.0259(5) 0.9314(3) 0.0454(10) Uani 1 d .
C14 C 0.0340(5) 1.0520(5) 0.8610(3) 0.0439(10) Uani 1 d .
C15 C 0.0478(5) 1.2128(5) 0.8628(3) 0.0449(10) Uani 1 d .
C16 C 0.2338(7) 1.4584(6) 0.9629(4) 0.0653(15) Uani 1 d .
H16A H 0.3444(7) 1.4731(6) 0.9920(4) 0.098 Uiso 1 calc R
H16B H 0.1753(7) 1.5123(6) 1.0039(4) 0.098 Uiso 1 calc R
H16C H 0.2152(7) 1.4992(6) 0.9120(4) 0.098 Uiso 1 calc R
C17 C 0.3849(7) 1.2028(8) 1.0567(3) 0.067(2) Uani 1 d .
H17A H 0.3474(7) 1.2415(8) 1.1096(3) 0.101 Uiso 1 calc R
H17B H 0.4602(7) 1.2793(8) 1.0536(3) 0.101 Uiso 1 calc R
H17C H 0.4343(7) 1.1077(8) 1.0587(3) 0.101 Uiso 1 calc R
C18 C 0.1764(7) 0.8764(6) 0.9572(4) 0.0648(14) Uani 1 d .
H18A H 0.1512(7) 0.7896(6) 0.9043(4) 0.097 Uiso 1 calc R
H18B H 0.1067(7) 0.8686(6) 0.9944(4) 0.097 Uiso 1 calc R
H18C H 0.2836(7) 0.8751(6) 0.9895(4) 0.097 Uiso 1 calc R
C19 C -0.1013(6) 0.9334(7) 0.8062(4) 0.0635(14) Uani 1 d .
H19A H -0.1814(6) 0.9373(7) 0.8385(4) 0.095 Uiso 1 calc R
H19B H -0.0640(6) 0.8308(7) 0.7946(4) 0.095 Uiso 1 calc R
H19C H -0.1446(6) 0.9567(7) 0.7505(4) 0.095 Uiso 1 calc R
C20 C -0.0650(6) 1.2923(7) 0.8072(4) 0.0598(13) Uani 1 d .
H20A H -0.1535(6) 1.3174(7) 0.8327(4) 0.090 Uiso 1 calc R
H20B H -0.1011(6) 1.2243(7) 0.7476(4) 0.090 Uiso 1 calc R
H20C H -0.0132(6) 1.3867(7) 0.8052(4) 0.090 Uiso 1 calc R

loop_
_atom_type_symbol
_atom_type_description
_atom_type_scat_dispersion_real
_atom_type_scat_dispersion_imag
_atom_type_scat_source
C C 0.0033 0.0016 'International Tables Vol C Tables 4.2.6.8 and 6.1.1.4'
H H 0.0000 0.0000 'International Tables Vol C Tables 4.2.6.8 and 6.1.1.4'
B B 0.0013 0.0007 'International Tables Vol C Tables 4.2.6.8 and 6.1.1.4'
Ru Ru -1.2594 0.8363 'International Tables Vol C Tables 4.2.6.8 and 6.1.1.4'

loop_
_geom_angle_atom_site_label_1
_geom_angle_atom_site_label_2
_geom_angle_atom_site_label_3
_geom_angle
B4 Ru1 C5 136.5(2)
B4 Ru1 C4 145.0(2)
C5 Ru1 C4 38.2(2)
B4 Ru1 B2 93.2(2)
C5 Ru1 B2 101.3(2)
C4 Ru1 B2 121.3(2)
B4 Ru1 C1 99.0(2)
C5 Ru1 C1 37.8(2)
C4 Ru1 C1 63.3(2)
B2 Ru1 C1 114.7(2)
B4 Ru1 C2 85.2(2)
C5 Ru1 C2 62.7(2)
C4 Ru1 C2 62.2(2)
B2 Ru1 C2 150.9(2)
C1 Ru1 C2 37.7(2)
B4 Ru1 C3 108.8(2)
C5 Ru1 C3 62.9(2)
C4 Ru1 C3 36.9(2)
B2 Ru1 C3 158.0(2)
C1 Ru1 C3 63.0(2)
C2 Ru1 C3 37.3(2)
B4 Ru1 B1 47.8(2)
C5 Ru1 B1 129.2(2)
C4 Ru1 B1 164.8(2)
B2 Ru1 B1 45.5(2)
C1 Ru1 B1 112.4(2)
C2 Ru1 B1 124.4(2)
C3 Ru1 B1 156.4(2)
B4 Ru1 Ru2 45.80(14)
C5 Ru1 Ru2 177.37(12)
C4 Ru1 Ru2 141.45(13)
B2 Ru1 Ru2 76.76(14)
C1 Ru1 Ru2 144.68(12)
C2 Ru1 Ru2 119.82(12)
C3 Ru1 Ru2 118.49(12)
B1 Ru1 Ru2 50.51(13)
B4 Ru1 H5 76.2(12)
C5 Ru1 H5 142.5(11)
C4 Ru1 H5 105.4(11)
B2 Ru1 H5 92.4(13)
C1 Ru1 H5 152.8(13)
C2 Ru1 H5 115.2(13)
C3 Ru1 H5 92.7(12)
B1 Ru1 H5 84.6(12)
Ru2 Ru1 H5 36.5(11)
B4 Ru1 H6 126.8(14)
C5 Ru1 H6 87.1(15)
C4 Ru1 H6 87.2(13)
B2 Ru1 H6 40.3(13)
C1 Ru1 H6 120.6(15)
C2 Ru1 H6 147.7(14)
C3 Ru1 H6 119.9(13)
B1 Ru1 H6 83.0(13)
Ru2 Ru1 H6 90.3(15)
H5 Ru1 H6 81.1(20)
B4 Ru2 C11 126.3(2)
B4 Ru2 C14 87.2(2)
C11 Ru2 C14 63.1(2)
B4 Ru2 C15 91.5(2)
C11 Ru2 C15 37.7(2)
C14 Ru2 C15 37.8(2)
B4 Ru2 C12 149.5(2)
C11 Ru2 C12 37.9(2)
C14 Ru2 C12 62.5(2)
C15 Ru2 C12 62.9(2)
B4 Ru2 B3 92.7(2)
C11 Ru2 B3 102.9(2)
C14 Ru2 B3 161.3(2)
C15 Ru2 B3 123.6(2)
C12 Ru2 B3 114.8(2)
B4 Ru2 C13 118.0(2)
C11 Ru2 C13 63.1(2)
C14 Ru2 C13 37.7(2)
C15 Ru2 C13 63.2(2)
C12 Ru2 C13 37.2(2)
B3 Ru2 C13 149.1(2)
B4 Ru2 B1 47.6(2)
C11 Ru2 B1 123.5(2)
C14 Ru2 B1 130.6(2)
C15 Ru2 B1 113.1(2)
C12 Ru2 B1 155.7(2)
B3 Ru2 B1 45.2(2)
C13 Ru2 B1 165.6(2)
B4 Ru2 Ru1 45.54(14)
C11 Ru2 Ru1 171.42(13)
C14 Ru2 Ru1 115.31(11)
C15 Ru2 Ru1 135.75(12)
C12 Ru2 Ru1 150.07(13)
B3 Ru2 Ru1 76.63(14)
C13 Ru2 Ru1 121.40(12)
B1 Ru2 Ru1 50.27(13)
B4 Ru2 H5 76.0(12)
C11 Ru2 H5 151.3(11)
C14 Ru2 H5 105.5(13)
C15 Ru2 H5 142.6(13)
C12 Ru2 H5 113.6(11)
B3 Ru2 H5 92.5(13)
C13 Ru2 H5 91.5(12)
B1 Ru2 H5 84.4(12)
Ru1 Ru2 H5 36.5(11)
B4 Ru2 H8 121.8(12)
C11 Ru2 H8 99.8(14)
C14 Ru2 H8 150.0(12)
C15 Ru2 H8 136.4(14)
C12 Ru2 H8 88.7(13)
B3 Ru2 H8 38.4(12)
C13 Ru2 H8 113.5(12)
B1 Ru2 H8 79.2(12)
Ru1 Ru2 H8 85.2(13)
H5 Ru2 H8 77.5(18)
B3 B1 B2 64.5(3)
B3 B1 B4 127.0(4)
B2 B1 B4 126.4(4)
B3 B1 Ru1 106.8(3)
B2 B1 Ru1 66.5(2)
B4 B1 Ru1 60.2(2)
B3 B1 Ru2 66.9(2)
B2 B1 Ru2 106.3(3)
B4 B1 Ru2 60.3(2)
Ru1 B1 Ru2 79.2(2)
B3 B1 H1 122.1(24)
B2 B1 H1 120.7(24)
B4 B1 H1 96.9(24)
Ru1 B1 H1 128.8(24)
Ru2 B1 H1 131.5(24)
B1 B2 B3 57.7(3)
B1 B2 Ru1 68.0(2)
B3 B2 Ru1 103.7(3)
B1 B2 H6 113.2(16)
B3 B2 H6 111.7(19)
Ru1 B2 H6 50.0(15)
B1 B2 H2 125.5(25)
B3 B2 H2 126.9(25)
Ru1 B2 H2 127.5(25)
H6 B2 H2 111.8(30)
B1 B2 H7 102.2(20)
B3 B2 H7 44.6(20)
Ru1 B2 H7 123.1(24)
H6 B2 H7 93.3(29)
H2 B2 H7 104.4(34)
B1 B3 B2 57.8(3)
B1 B3 Ru2 67.9(2)
B2 B3 Ru2 102.9(3)
B1 B3 H7 100.5(20)
B2 B3 H7 42.7(19)
Ru2 B3 H7 121.6(24)
B1 B3 H3 125.0(24)
B2 B3 H3 126.5(24)
Ru2 B3 H3 128.7(24)
H7 B3 H3 105.4(33)
B1 B3 H8 109.7(16)
B2 B3 H8 104.9(17)
Ru2 B3 H8 49.5(15)
H7 B3 H8 89.2(27)
H3 B3 H8 118.2(29)
B1 B4 Ru1 72.0(2)
B1 B4 Ru2 72.1(2)
Ru1 B4 Ru2 88.7(2)
B1 B4 H4 127.2(23)
Ru1 B4 H4 133.0(24)
Ru2 B4 H4 135.9(23)
C5 C1 C2 106.8(4)
C5 C1 C6 127.1(5)
C2 C1 C6 125.9(5)
C5 C1 Ru1 70.0(2)
C2 C1 Ru1 71.7(2)
C6 C1 Ru1 126.8(4)
C3 C2 C1 108.7(4)
C3 C2 C7 126.3(5)
C1 C2 C7 124.3(5)
C3 C2 Ru1 71.6(3)
C1 C2 Ru1 70.6(2)
C7 C2 Ru1 131.3(3)
C4 C3 C2 108.1(4)
C4 C3 C8 127.0(5)
C2 C3 C8 124.8(5)
C4 C3 Ru1 70.7(3)
C2 C3 Ru1 71.1(2)
C8 C3 Ru1 127.2(3)
C3 C4 C5 108.1(4)
C3 C4 C9 126.9(5)
C5 C4 C9 124.9(5)
C3 C4 Ru1 72.4(3)
C5 C4 Ru1 69.8(3)
C9 C4 Ru1 126.8(3)
C1 C5 C4 108.4(4)
C1 C5 C10 125.8(5)
C4 C5 C10 125.7(5)
C1 C5 Ru1 72.3(2)
C4 C5 Ru1 72.0(2)
C10 C5 Ru1 124.7(4)
C1 C6 H6A 109.5(3)
C1 C6 H6B 109.5(3)
H6A C6 H6B 109.5
C1 C6 H6C 109.5(3)
H6A C6 H6C 109.5
H6B C6 H6C 109.5
C2 C7 H7A 109.5(3)
C2 C7 H7B 109.5(3)
H7A C7 H7B 109.5
C2 C7 H7C 109.5(3)
H7A C7 H7C 109.5
H7B C7 H7C 109.5
C3 C8 H8A 109.5(3)
C3 C8 H8B 109.5(3)
H8A C8 H8B 109.5
C3 C8 H8C 109.5(4)
H8A C8 H8C 109.5
H8B C8 H8C 109.5
C4 C9 H9A 109.5(4)
C4 C9 H9B 109.5(3)
H9A C9 H9B 109.5
C4 C9 H9C 109.5(3)
H9A C9 H9C 109.5
H9B C9 H9C 109.5
C5 C10 H10A 109.5(3)
C5 C10 H10B 109.5(3)
H10A C10 H10B 109.5
C5 C10 H10C 109.5(3)
H10A C10 H10C 109.5
H10B C10 H10C 109.5
C15 C11 C12 107.9(4)
C15 C11 C16 125.9(5)
C12 C11 C16 126.0(4)
C15 C11 Ru2 71.5(2)
C12 C11 Ru2 71.8(2)
C16 C11 Ru2 126.9(3)
C13 C12 C11 108.9(4)
C13 C12 C17 126.0(5)
C11 C12 C17 125.0(5)
C13 C12 Ru2 72.2(2)
C11 C12 Ru2 70.3(2)
C17 C12 Ru2 126.5(3)
C12 C13 C14 106.9(4)
C12 C13 C18 127.2(5)
C14 C13 C18 125.8(5)
C12 C13 Ru2 70.6(2)
C14 C13 Ru2 69.8(2)
C18 C13 Ru2 128.1(3)
C15 C14 C13 108.8(4)
C15 C14 C19 126.5(5)
C13 C14 C19 123.9(5)
C15 C14 Ru2 71.2(2)
C13 C14 Ru2 72.5(2)
C19 C14 Ru2 130.4(3)
C11 C15 C14 107.6(4)
C11 C15 C20 126.0(4)
C14 C15 C20 126.2(4)
C11 C15 Ru2 70.8(2)
C14 C15 Ru2 71.0(2)
C20 C15 Ru2 127.6(3)
C11 C16 H16A 109.5(3)
C11 C16 H16B 109.5(3)
H16A C16 H16B 109.5
C11 C16 H16C 109.5(3)
H16A C16 H16C 109.5
H16B C16 H16C 109.5
C12 C17 H17A 109.5(3)
C12 C17 H17B 109.5(3)
H17A C17 H17B 109.5
C12 C17 H17C 109.5(3)
H17A C17 H17C 109.5
H17B C17 H17C 109.5
C13 C18 H18A 109.5(3)
C13 C18 H18B 109.5(3)
H18A C18 H18B 109.5
C13 C18 H18C 109.5(3)
H18A C18 H18C 109.5
H18B C18 H18C 109.5
C14 C19 H19A 109.5(3)
C14 C19 H19B 109.5(3)
H19A C19 H19B 109.5
C14 C19 H19C 109.5(3)
H19A C19 H19C 109.5
H19B C19 H19C 109.5
C15 C20 H20A 109.5(3)
C15 C20 H20B 109.5(3)
H20A C20 H20B 109.5
C15 C20 H20C 109.5(3)
H20A C20 H20C 109.5
H20B C20 H20C 109.5

loop_
_geom_bond_atom_site_label_1
_geom_bond_atom_site_label_2
_geom_bond_distance
Ru1 B4 2.038(5)
Ru1 C5 2.180(4)
Ru1 C4 2.210(4)
Ru1 B2 2.210(5)
Ru1 C1 2.210(4)
Ru1 C2 2.225(4)
Ru1 C3 2.231(4)
Ru1 B1 2.235(5)
Ru1 Ru2 2.8550(7)
Ru1 H5 1.78(3)
Ru1 H6 1.69(4)
Ru2 B4 2.047(5)
Ru2 C11 2.194(4)
Ru2 C14 2.200(4)
Ru2 C15 2.203(4)
Ru2 C12 2.214(4)
Ru2 B3 2.226(5)
Ru2 C13 2.235(4)
Ru2 B1 2.243(5)
Ru2 H8 1.69(4)
B1 B3 1.717(7)
B1 B2 1.719(8)
B1 B4 1.740(7)
B1 H1 1.14(3)
B2 B3 1.834(8)
B2 H2 1.10(3)
B2 H7 1.25(4)
B3 H3 1.11(3)
B3 H8 1.38(3)
B4 H4 1.13(3)
C1 C5 1.421(6)
C1 C2 1.434(7)
C1 C6 1.490(7)
C2 C3 1.424(7)
C2 C7 1.505(7)
C3 C4 1.405(7)
C3 C8 1.497(7)
C4 C5 1.438(7)
C4 C9 1.505(7)
C5 C10 1.507(7)
C6 H6A 0.96
C6 H6B 0.96
C6 H6C 0.96
C7 H7A 0.96
C7 H7B 0.96
C7 H7C 0.96
C8 H8A 0.96
C8 H8B 0.96
C8 H8C 0.96
C9 H9A 0.96
C9 H9B 0.96
C9 H9C 0.96
C10 H10A 0.96
C10 H10B 0.96
C10 H10C 0.96
C11 C15 1.420(6)
C11 C12 1.431(7)
C11 C16 1.508(6)
C12 C13 1.418(7)
C12 C17 1.514(7)
C13 C14 1.434(7)
C13 C18 1.495(7)
C14 C15 1.427(7)
C14 C19 1.505(6)
C15 C20 1.486(7)
C16 H16A 0.96
C16 H16B 0.96
C16 H16C 0.96
C17 H17A 0.96
C17 H17B 0.96
C17 H17C 0.96
C18 H18A 0.96
C18 H18B 0.96
C18 H18C 0.96
C19 H19A 0.96
C19 H19B 0.96
C19 H19C 0.96
C20 H20A 0.96
C20 H20B 0.96
C20 H20C 0.96
